data_7238516
loop_
_publ_author_name
'Antonova, Elena'
'N\"ather, Christian'
'Bensch, Wolfgang'

_publ_section_title
;
 Assembly of [V15Sb6O42(H2O)]6&#x2212; cluster shells into higher
 dimensional aggregates via weak Sb&#x22EF;N/Sb&#x22EF;O intercluster
 interactions and a new polyoxovanadate with a discrete
 [V16Sb4O42(H2O)]8&#x2212; cluster shell
;
_journal_issue 20
_journal_name_full CrystEngComm
_journal_page_first 6853
_journal_paper_doi 10.1039/c2ce25896j
_journal_volume 14
_journal_year 2012
_chemical_formula_moiety 'O42 Sb4 V16, 2(C12 H38 Co N8), 7(O)'
_chemical_formula_sum 'C24 H90 Co2 N16 O49 Sb4 V16'
_chemical_formula_weight 2807.02
_space_group_IT_number 15
_space_group_name_Hall '-C 2yc'
_space_group_name_H-M_alt 'C 1 2/c 1'
_symmetry_cell_setting monoclinic
_symmetry_space_group_name_H-M 'C 1 2/c 1'
_atom_sites_solution_hydrogens geom
_atom_sites_solution_primary direct
_atom_sites_solution_secondary difmap
_audit_creation_method SHELXL-97
_cell_angle_alpha 90.00
_cell_angle_beta 128.10(3)
_cell_angle_gamma 90.00
_cell_formula_units_Z 4
_cell_length_a 30.601(6)
_cell_length_b 13.901(3)
_cell_length_c 23.093(5)
_cell_measurement_reflns_used 43534
_cell_measurement_temperature 293(2)
_cell_measurement_theta_max 53.5
_cell_measurement_theta_min 2.7
_cell_volume 7730(4)
_computing_cell_refinement 'STOE-IPDS Program Package'
_computing_data_collection 'STOE-IPDS Program Package'
_computing_data_reduction 'STOE-IPDS Program Package'
_computing_molecular_graphics 'Bruker SHELXTL'
_computing_publication_material 'Bruker SHELXTL'
_computing_structure_refinement 'SHELXL-97 (Sheldrick, 1997)'
_computing_structure_solution 'SHELXS-97 (Sheldrick, 1990)'
_diffrn_ambient_temperature 293(2)
_diffrn_measured_fraction_theta_full 0.996
_diffrn_measured_fraction_theta_max 0.996
_diffrn_measurement_device_type 'Stoe Imaging Plate Diffraction System'
_diffrn_measurement_method '\f scans'
_diffrn_radiation_monochromator graphite
_diffrn_radiation_source 'fine-focus sealed tube'
_diffrn_radiation_type MoK\a
_diffrn_radiation_wavelength 0.71073
_diffrn_reflns_av_R_equivalents 0.0368
_diffrn_reflns_av_sigmaI/netI 0.0248
_diffrn_reflns_limit_h_max 38
_diffrn_reflns_limit_h_min -38
_diffrn_reflns_limit_k_max 17
_diffrn_reflns_limit_k_min -17
_diffrn_reflns_limit_l_max 29
_diffrn_reflns_limit_l_min -28
_diffrn_reflns_number 42633
_diffrn_reflns_theta_full 26.77
_diffrn_reflns_theta_max 26.77
_diffrn_reflns_theta_min 1.69
_diffrn_standards_decay_% none
_exptl_absorpt_coefficient_mu 3.722
_exptl_absorpt_correction_T_max 0.6187
_exptl_absorpt_correction_T_min 0.4647
_exptl_absorpt_correction_type numerical
_exptl_absorpt_process_details 'X-Shape (STOE & CIE, 1998)'
_exptl_crystal_colour brown
_exptl_crystal_density_diffrn 2.412
_exptl_crystal_density_method 'not measured'
_exptl_crystal_description 'brown chunks'
_exptl_crystal_F_000 5456
_exptl_crystal_size_max 0.13
_exptl_crystal_size_mid 0.11
_exptl_crystal_size_min 0.08
_refine_diff_density_max 0.753
_refine_diff_density_min -0.575
_refine_diff_density_rms 0.101
_refine_ls_extinction_method none
_refine_ls_goodness_of_fit_ref 1.100
_refine_ls_hydrogen_treatment none
_refine_ls_matrix_type full
_refine_ls_number_parameters 501
_refine_ls_number_reflns 8211
_refine_ls_number_restraints 0
_refine_ls_restrained_S_all 1.100
_refine_ls_R_factor_all 0.0414
_refine_ls_R_factor_gt 0.0314
_refine_ls_shift/su_max 0.001
_refine_ls_shift/su_mean 0.000
_refine_ls_structure_factor_coef Fsqd
_refine_ls_weighting_details 'calc w=1/[\s^2^(Fo^2^)+(0.0306P)^2^+13.2832P] where P=(Fo^2^+2Fc^2^)/3'
_refine_ls_weighting_scheme calc
_refine_ls_wR_factor_gt 0.0608
_refine_ls_wR_factor_ref 0.0634
_reflns_number_gt 7181
_reflns_number_total 8211
_reflns_threshold_expression >2sigma(I)
_cod_data_source_file c2ce25896j.txt
_cod_data_source_block ea1417
_cod_depositor_comments
;
The following automatic conversions were performed:

data item '_exptl_absorpt_correction_type' value 'Numerical' was
changed to 'numerical' in accordance with the
/home/saulius/struct/COD-crude-data/automatic-downloads/DataCite-retrospective/RSC/depositions/lib/dictionaries/cif_core.dic
dictionary named 'cif_core.dic' version 2.4.2 last updated on
2011-04-26.

data item '_symmetry_cell_setting' value 'Monoclinic' was changed to
'monoclinic' in accordance with the
/home/saulius/struct/COD-crude-data/automatic-downloads/DataCite-retrospective/RSC/depositions/lib/dictionaries/cif_core.dic
dictionary named 'cif_core.dic' version 2.4.2 last updated on
2011-04-26.

Automatic conversion script
Id: cif_fix_values 6909 2019-04-08 15:41:33Z antanas 
;
_cod_original_cell_volume 7731(3)
_cod_original_sg_symbol_H-M C2/c
_cod_database_code 7238516

loop_
_symmetry_equiv_pos_as_xyz
'x, y, z'
'-x, y, -z+1/2'
'x+1/2, y+1/2, z'
'-x+1/2, y+1/2, -z+1/2'
'-x, -y, -z'
'x, -y, z-1/2'
'-x+1/2, -y+1/2, -z'
'x+1/2, -y+1/2, z-1/2'

loop_
_atom_site_label
_atom_site_type_symbol
_atom_site_fract_x
_atom_site_fract_y
_atom_site_fract_z
_atom_site_U_iso_or_equiv
_atom_site_adp_type
_atom_site_occupancy
_atom_site_symmetry_multiplicity
_atom_site_calc_flag
_atom_site_refinement_flags
Sb1 Sb 0.201135(10) 0.313649(16) 0.390402(13) 0.02192(6) Uani 1 1 d .
Sb2 Sb -0.161849(10) 0.078903(16) 0.097978(13) 0.02282(6) Uani 1 1 d .
Co1 Co -0.12854(2) 0.80512(3) 0.33059(3) 0.02488(11) Uani 1 1 d .
V1 V 0.01463(2) 0.35815(4) 0.41198(3) 0.01860(12) Uani 1 1 d .
V2 V 0.05048(2) 0.10889(4) 0.40291(3) 0.02003(12) Uani 1 1 d .
V3 V 0.10999(2) 0.47245(4) 0.38299(3) 0.01880(12) Uani 1 1 d .
V4 V 0.12217(2) 0.28519(4) 0.45903(3) 0.01923(12) Uani 1 1 d .
V5 V -0.09973(2) 0.39989(4) 0.28181(3) 0.01985(12) Uani 1 1 d .
V6 V 0.03715(2) 0.54730(4) 0.22929(3) 0.01904(12) Uani 1 1 d .
V7 V -0.09734(2) 0.17994(4) 0.28462(3) 0.01987(12) Uani 1 1 d .
V8 V -0.03934(3) 0.02128(4) 0.26032(3) 0.02110(12) Uani 1 1 d .
O1 O -0.11186(11) 0.09365(18) 0.20428(14) 0.0263(5) Uani 1 1 d .
O2 O 0.04067(11) 0.03335(17) 0.32329(14) 0.0245(5) Uani 1 1 d .
O3 O -0.05677(10) 0.29326(17) 0.34446(14) 0.0235(5) Uani 1 1 d .
O4 O -0.02825(10) 0.46041(17) 0.34160(14) 0.0224(5) Uani 1 1 d .
O5 O 0.08109(10) 0.40452(16) 0.42559(14) 0.0224(5) Uani 1 1 d .
O6 O 0.10693(10) 0.47365(17) 0.29586(13) 0.0221(5) Uani 1 1 d .
O7 O 0.05244(11) 0.23865(17) 0.43051(15) 0.0256(5) Uani 1 1 d .
O8 O 0.15075(11) 0.34762(17) 0.41238(14) 0.0245(5) Uani 1 1 d .
O9 O 0.04130(10) 0.54155(17) 0.31632(14) 0.0231(5) Uani 1 1 d .
O10 O -0.11974(11) 0.15720(18) 0.07839(15) 0.0269(5) Uani 1 1 d .
O11 O 0.14100(11) 0.28811(17) 0.28674(14) 0.0247(5) Uani 1 1 d .
O12 O -0.02936(11) 0.10727(17) 0.33264(14) 0.0253(5) Uani 1 1 d .
O14 O 0.06830(12) 0.04018(18) 0.47033(15) 0.0315(6) Uani 1 1 d .
O15 O 0.21366(11) 0.18093(18) 0.42466(15) 0.0278(5) Uani 1 1 d .
O16 O 0.02541(11) 0.38388(18) 0.48869(14) 0.0275(6) Uani 1 1 d .
O17 O 0.16946(12) 0.2848(2) 0.54735(15) 0.0327(6) Uani 1 1 d .
O18 O 0.15600(11) 0.55075(18) 0.44089(15) 0.0295(6) Uani 1 1 d .
O19 O -0.13828(11) 0.4489(2) 0.30064(16) 0.0321(6) Uani 1 1 d .
O20 O 0.04875(12) 0.65906(18) 0.21924(16) 0.0309(6) Uani 1 1 d .
O21 O -0.04998(12) -0.09172(18) 0.26706(16) 0.0337(6) Uani 1 1 d .
O22 O -0.13274(12) 0.1365(2) 0.30831(16) 0.0313(6) Uani 1 1 d .
N1 N -0.21870(13) 0.8390(2) 0.25591(18) 0.0275(7) Uani 1 1 d .
C1 C -0.24609(18) 0.7698(3) 0.2723(3) 0.0374(10) Uani 1 1 d .
H1A H -0.2855 0.7679 0.2317 0.045 Uiso 1 1 calc R
H1B H -0.2414 0.7901 0.3160 0.045 Uiso 1 1 calc R
C2 C -0.2215(2) 0.6712(3) 0.2843(3) 0.0423(11) Uani 1 1 d .
H2A H -0.2355 0.6281 0.3025 0.051 Uiso 1 1 calc R
H2B H -0.2321 0.6458 0.2381 0.051 Uiso 1 1 calc R
N2 N -0.16042(16) 0.6775(2) 0.3382(2) 0.0368(8) Uani 1 1 d .
H2C H -0.1454 0.6275 0.3312 0.044 Uiso 1 1 calc R
H2D H -0.1503 0.6724 0.3839 0.044 Uiso 1 1 calc R
C3 C -0.23817(17) 0.8292(3) 0.1798(2) 0.0344(9) Uani 1 1 d .
H3A H -0.2703 0.8700 0.1474 0.041 Uiso 1 1 calc R
H3B H -0.2491 0.7631 0.1636 0.041 Uiso 1 1 calc R
C4 C -0.19242(19) 0.8577(3) 0.1758(2) 0.0396(10) Uani 1 1 d .
H4A H -0.2036 0.8443 0.1271 0.048 Uiso 1 1 calc R
H4B H -0.1849 0.9260 0.1854 0.048 Uiso 1 1 calc R
N3 N -0.14253(14) 0.8023(3) 0.23107(19) 0.0329(7) Uani 1 1 d .
H3C H -0.1130 0.8273 0.2366 0.039 Uiso 1 1 calc R
H3D H -0.1468 0.7410 0.2158 0.039 Uiso 1 1 calc R
C5 C -0.22537(18) 0.9390(3) 0.2713(3) 0.0386(10) Uani 1 1 d .
H5A H -0.2624 0.9475 0.2569 0.046 Uiso 1 1 calc R
H5B H -0.2210 0.9833 0.2428 0.046 Uiso 1 1 calc R
C6 C -0.18311(19) 0.9608(3) 0.3515(3) 0.0405(10) Uani 1 1 d .
H6A H -0.1850 1.0282 0.3606 0.049 Uiso 1 1 calc R
H6B H -0.1902 0.9224 0.3799 0.049 Uiso 1 1 calc R
N4 N -0.12757(14) 0.9380(2) 0.37326(19) 0.0314(7) Uani 1 1 d .
H4C H -0.1026 0.9367 0.4227 0.038 Uiso 1 1 calc R
H4D H -0.1173 0.9841 0.3565 0.038 Uiso 1 1 calc R
N5 N -0.04428(13) 0.7716(2) 0.40580(19) 0.0307(7) Uani 1 1 d .
H5C H -0.0401 0.7303 0.4389 0.037 Uiso 1 1 calc R
H5D H -0.0345 0.7401 0.3813 0.037 Uiso 1 1 calc R
C7 C -0.00455(17) 0.8513(3) 0.4468(2) 0.0323(8) Uani 1 1 d .
H7A H -0.0169 0.8903 0.4691 0.039 Uiso 1 1 calc R
H7B H -0.0047 0.8917 0.4124 0.039 Uiso 1 1 calc R
C8 C 0.05416(17) 0.8179(3) 0.5061(2) 0.0299(8) Uani 1 1 d .
H8A H 0.0772 0.8733 0.5338 0.036 Uiso 1 1 calc R
H8B H 0.0543 0.7760 0.5399 0.036 Uiso 1 1 calc R
N6 N 0.07813(13) 0.7661(2) 0.47600(18) 0.0251(6) Uani 1 1 d .
C9 C 0.10742(18) 0.8306(3) 0.4603(2) 0.0314(8) Uani 1 1 d .
H9A H 0.1445 0.8428 0.5053 0.038 Uiso 1 1 calc R
H9B H 0.0879 0.8916 0.4424 0.038 Uiso 1 1 calc R
C10 C 0.11124(19) 0.7873(3) 0.4033(2) 0.0359(9) Uani 1 1 d .
H10A H 0.1306 0.8313 0.3935 0.043 Uiso 1 1 calc R
H10B H 0.1322 0.7277 0.4220 0.043 Uiso 1 1 calc R
N7 N 0.05505(17) 0.7682(3) 0.3345(2) 0.0394(8) Uani 1 1 d .
H7C H 0.0577 0.7428 0.3014 0.059 Uiso 1 1 calc R
H7D H 0.0361 0.8231 0.3172 0.059 Uiso 1 1 calc R
H7E H 0.0375 0.7273 0.3435 0.059 Uiso 1 1 calc R
C11 C 0.11381(16) 0.6873(3) 0.5248(2) 0.0290(8) Uani 1 1 d .
H11A H 0.1326 0.7053 0.5757 0.035 Uiso 1 1 calc R
H11B H 0.1417 0.6732 0.5185 0.035 Uiso 1 1 calc R
C12 C 0.07735(17) 0.5994(3) 0.5052(2) 0.0310(8) Uani 1 1 d .
H12A H 0.0463 0.6171 0.5044 0.037 Uiso 1 1 calc R
H12B H 0.0626 0.5772 0.4565 0.037 Uiso 1 1 calc R
N8 N 0.10915(15) 0.5206(2) 0.55903(19) 0.0330(7) Uani 1 1 d .
H8C H 0.0870 0.4702 0.5464 0.049 Uiso 1 1 calc R
H8D H 0.1222 0.5407 0.6037 0.049 Uiso 1 1 calc R
H8E H 0.1373 0.5037 0.5593 0.049 Uiso 1 1 calc R
O23 O 0.0000 0.2882(8) 0.2500 0.157(5) Uani 1 2 d S
O24 O 0.21580(15) 0.4752(2) 0.58274(18) 0.0478(8) Uani 1 1 d .
O25 O 0.1967(2) 0.6010(4) 0.3385(3) 0.0976(18) Uani 1 1 d .
O26 O 0.2489(3) 0.6557(7) 0.4791(5) 0.159(3) Uani 1 1 d .

loop_
_atom_site_aniso_label
_atom_site_aniso_U_11
_atom_site_aniso_U_22
_atom_site_aniso_U_33
_atom_site_aniso_U_23
_atom_site_aniso_U_13
_atom_site_aniso_U_12
Sb1 0.01923(11) 0.02324(11) 0.02411(12) -0.00136(9) 0.01379(10) -0.00070(9)
Sb2 0.02358(12) 0.01922(11) 0.02273(12) -0.00134(9) 0.01282(10) -0.00393(9)
Co1 0.0233(2) 0.0246(2) 0.0241(3) 0.0027(2) 0.0133(2) 0.00190(19)
V1 0.0207(3) 0.0176(3) 0.0199(3) -0.0006(2) 0.0137(2) -0.0013(2)
V2 0.0224(3) 0.0163(3) 0.0199(3) 0.0009(2) 0.0123(3) 0.0001(2)
V3 0.0194(3) 0.0176(3) 0.0203(3) -0.0013(2) 0.0127(2) -0.0017(2)
V4 0.0205(3) 0.0178(3) 0.0182(3) -0.0008(2) 0.0114(2) -0.0012(2)
V5 0.0205(3) 0.0203(3) 0.0220(3) -0.0002(2) 0.0147(3) 0.0001(2)
V6 0.0221(3) 0.0146(2) 0.0227(3) 0.0003(2) 0.0149(3) -0.0013(2)
V7 0.0208(3) 0.0188(3) 0.0217(3) 0.0009(2) 0.0139(3) -0.0021(2)
V8 0.0235(3) 0.0161(3) 0.0210(3) 0.0001(2) 0.0125(3) -0.0017(2)
O1 0.0255(13) 0.0266(12) 0.0231(13) -0.0019(10) 0.0132(11) 0.0016(10)
O2 0.0252(13) 0.0235(12) 0.0222(13) -0.0017(10) 0.0134(11) -0.0019(10)
O3 0.0228(12) 0.0197(11) 0.0242(13) 0.0001(10) 0.0127(11) -0.0016(10)
O4 0.0241(13) 0.0206(11) 0.0238(13) 0.0010(10) 0.0155(11) -0.0003(10)
O5 0.0242(13) 0.0194(11) 0.0276(13) 0.0005(10) 0.0180(11) 0.0012(9)
O6 0.0229(13) 0.0227(12) 0.0219(13) -0.0001(10) 0.0145(11) 0.0012(10)
O7 0.0241(13) 0.0200(12) 0.0329(15) -0.0018(10) 0.0176(12) -0.0010(10)
O8 0.0265(13) 0.0234(12) 0.0299(14) 0.0048(10) 0.0205(12) 0.0058(10)
O9 0.0228(13) 0.0245(12) 0.0227(13) 0.0009(10) 0.0143(11) 0.0011(10)
O10 0.0273(14) 0.0216(12) 0.0341(15) 0.0059(10) 0.0201(12) 0.0027(10)
O11 0.0278(13) 0.0207(11) 0.0237(13) -0.0002(10) 0.0149(11) 0.0028(10)
O12 0.0234(13) 0.0232(12) 0.0248(13) -0.0022(10) 0.0127(11) 0.0015(10)
O14 0.0426(16) 0.0213(12) 0.0280(15) 0.0033(11) 0.0205(14) 0.0009(11)
O15 0.0214(13) 0.0249(12) 0.0325(15) 0.0017(11) 0.0143(12) 0.0023(10)
O16 0.0337(15) 0.0288(13) 0.0261(14) -0.0014(11) 0.0215(13) -0.0034(11)
O17 0.0324(15) 0.0375(15) 0.0221(14) 0.0008(11) 0.0138(12) -0.0022(12)
O18 0.0284(14) 0.0256(13) 0.0306(15) -0.0052(11) 0.0163(12) -0.0073(11)
O19 0.0276(14) 0.0403(15) 0.0344(16) -0.0040(12) 0.0221(13) 0.0008(12)
O20 0.0337(15) 0.0213(12) 0.0403(16) 0.0024(11) 0.0242(14) -0.0034(11)
O21 0.0383(16) 0.0220(13) 0.0373(16) -0.0004(11) 0.0216(14) -0.0047(11)
O22 0.0337(15) 0.0328(14) 0.0362(16) 0.0034(12) 0.0259(14) -0.0045(12)
N1 0.0240(16) 0.0259(15) 0.0309(17) 0.0032(13) 0.0161(14) 0.0002(12)
C1 0.029(2) 0.047(2) 0.039(2) -0.0028(19) 0.022(2) -0.0095(18)
C2 0.054(3) 0.035(2) 0.041(3) -0.0027(19) 0.031(2) -0.015(2)
N2 0.051(2) 0.0295(17) 0.040(2) 0.0057(15) 0.0334(19) 0.0028(16)
C3 0.026(2) 0.039(2) 0.027(2) 0.0055(17) 0.0109(17) 0.0001(17)
C4 0.038(2) 0.045(2) 0.029(2) 0.0101(19) 0.018(2) -0.0003(19)
N3 0.0286(17) 0.0393(18) 0.0333(19) 0.0017(15) 0.0204(16) -0.0021(14)
C5 0.026(2) 0.035(2) 0.046(3) 0.0022(19) 0.017(2) 0.0086(17)
C6 0.037(2) 0.037(2) 0.047(3) -0.0060(19) 0.026(2) 0.0070(18)
N4 0.0308(18) 0.0272(16) 0.0287(18) -0.0020(13) 0.0146(15) -0.0011(13)
N5 0.0254(17) 0.0311(16) 0.0316(18) 0.0048(14) 0.0156(15) 0.0030(13)
C7 0.029(2) 0.0290(19) 0.035(2) -0.0005(17) 0.0174(18) 0.0017(16)
C8 0.031(2) 0.0301(19) 0.027(2) -0.0028(16) 0.0172(18) 0.0015(16)
N6 0.0248(16) 0.0221(14) 0.0274(17) 0.0014(12) 0.0156(14) 0.0001(12)
C9 0.037(2) 0.0240(18) 0.035(2) 0.0015(16) 0.0232(19) -0.0031(16)
C10 0.042(2) 0.034(2) 0.039(2) 0.0018(18) 0.029(2) -0.0027(18)
N7 0.050(2) 0.0333(18) 0.040(2) -0.0014(16) 0.030(2) -0.0038(16)
C11 0.0251(19) 0.0286(18) 0.032(2) 0.0053(16) 0.0169(17) 0.0038(15)
C12 0.034(2) 0.0276(19) 0.031(2) 0.0043(16) 0.0198(18) 0.0022(16)
N8 0.043(2) 0.0237(15) 0.0318(18) -0.0004(13) 0.0230(17) -0.0026(14)
O23 0.247(14) 0.131(8) 0.142(9) 0.000 0.146(11) 0.000
O24 0.055(2) 0.0363(16) 0.0360(18) -0.0069(14) 0.0204(17) -0.0039(15)
O25 0.076(3) 0.085(3) 0.126(5) 0.016(3) 0.060(3) -0.023(3)
O26 0.115(6) 0.182(7) 0.148(7) -0.014(6) 0.065(5) -0.047(5)

loop_
_atom_type_symbol
_atom_type_description
_atom_type_scat_dispersion_real
_atom_type_scat_dispersion_imag
_atom_type_scat_source
C C 0.0033 0.0016 'International Tables Vol C Tables 4.2.6.8 and 6.1.1.4'
H H 0.0000 0.0000 'International Tables Vol C Tables 4.2.6.8 and 6.1.1.4'
N N 0.0061 0.0033 'International Tables Vol C Tables 4.2.6.8 and 6.1.1.4'
O O 0.0106 0.0060 'International Tables Vol C Tables 4.2.6.8 and 6.1.1.4'
V V 0.3005 0.5294 'International Tables Vol C Tables 4.2.6.8 and 6.1.1.4'
Co Co 0.3494 0.9721 'International Tables Vol C Tables 4.2.6.8 and 6.1.1.4'
Sb Sb -0.5866 1.5461 'International Tables Vol C Tables 4.2.6.8 and 6.1.1.4'

loop_
_geom_angle_atom_site_label_1
_geom_angle_atom_site_label_2
_geom_angle_atom_site_label_3
_geom_angle
_geom_angle_site_symmetry_1
_geom_angle_site_symmetry_3
O15 Sb1 O11 97.25(11) . .
O15 Sb1 O8 96.44(11) . .
O11 Sb1 O8 93.71(11) . .
O10 Sb2 O1 96.71(12) . .
O10 Sb2 O15 94.40(11) . 2
O1 Sb2 O15 97.97(11) . 2
N3 Co1 N2 106.94(14) . .
N3 Co1 N4 118.45(14) . .
N2 Co1 N4 125.84(14) . .
N3 Co1 N5 102.91(14) . .
N2 Co1 N5 98.17(14) . .
N4 Co1 N5 98.88(14) . .
N3 Co1 N1 80.48(13) . .
N2 Co1 N1 79.89(13) . .
N4 Co1 N1 80.08(13) . .
N5 Co1 N1 176.50(13) . .
O16 V1 O7 104.97(13) . .
O16 V1 O4 109.22(12) . .
O7 V1 O4 145.77(11) . .
O16 V1 O3 110.22(12) . .
O7 V1 O3 90.10(11) . .
O4 V1 O3 79.87(11) . .
O16 V1 O5 105.00(13) . .
O7 V1 O5 79.97(10) . .
O4 V1 O5 89.54(11) . .
O3 V1 O5 144.77(11) . .
O16 V1 V4 104.16(11) . .
O7 V1 V4 39.96(8) . .
O4 V1 V4 126.03(8) . .
O3 V1 V4 125.59(8) . .
O5 V1 V4 40.65(7) . .
O16 V1 V5 112.53(10) . .
O7 V1 V5 125.00(8) . .
O4 V1 V5 40.03(7) . .
O3 V1 V5 40.10(7) . .
O5 V1 V5 124.10(8) . .
V4 V1 V5 143.31(3) . .
O14 V2 O7 108.49(13) . .
O14 V2 O12 107.75(14) . .
O7 V2 O12 93.15(11) . .
O14 V2 O2 110.60(12) . .
O7 V2 O2 140.57(11) . .
O12 V2 O2 79.87(11) . .
O14 V2 O10 108.01(14) . 2
O7 V2 O10 78.40(11) . 2
O12 V2 O10 144.11(12) . 2
O2 V2 O10 84.93(11) . 2
O14 V2 V8 111.17(11) . .
O7 V2 V8 125.48(9) . .
O12 V2 V8 39.77(8) . .
O2 V2 V8 40.46(8) . .
O10 V2 V8 120.85(8) 2 .
O14 V2 V4 110.27(11) . .
O7 V2 V4 38.41(8) . .
O12 V2 V4 125.68(8) . .
O2 V2 V4 119.20(8) . .
O10 V2 V4 40.27(7) 2 .
V8 V2 V4 138.49(3) . .
O18 V3 O5 110.25(13) . .
O18 V3 O9 106.74(13) . .
O5 V3 O9 91.95(11) . .
O18 V3 O6 107.97(12) . .
O5 V3 O6 141.58(11) . .
O9 V3 O6 80.65(11) . .
O18 V3 O8 105.11(13) . .
O5 V3 O8 77.75(10) . .
O9 V3 O8 148.14(11) . .
O6 V3 O8 88.89(10) . .
O18 V3 V6 112.23(10) . .
O5 V3 V6 122.49(8) . .
O9 V3 V6 39.60(8) . .
O6 V3 V6 41.06(7) . .
O8 V3 V6 124.04(8) . .
O18 V3 V4 111.39(10) . .
O5 V3 V4 38.27(7) . .
O9 V3 V4 125.04(8) . .
O6 V3 V4 120.93(7) . .
O8 V3 V4 39.53(7) . .
V6 V3 V4 136.36(3) . .
O17 V4 O7 111.89(14) . .
O17 V4 O5 111.26(13) . .
O7 V4 O5 80.82(11) . .
O17 V4 O10 108.31(13) . 2
O7 V4 O10 79.08(11) . 2
O5 V4 O10 139.94(12) . 2
O17 V4 O8 109.85(13) . .
O7 V4 O8 137.78(12) . .
O5 V4 O8 78.53(10) . .
O10 V4 O8 93.90(11) 2 .
O17 V4 V1 113.23(11) . .
O7 V4 V1 39.96(7) . .
O5 V4 V1 41.51(7) . .
O10 V4 V1 114.93(8) 2 .
O8 V4 V1 114.95(8) . .
O17 V4 V2 112.91(11) . .
O7 V4 V2 38.07(7) . .
O5 V4 V2 114.01(8) . .
O10 V4 V2 41.29(8) 2 .
O8 V4 V2 125.45(8) . .
V1 V4 V2 76.61(3) . .
O17 V4 V3 115.36(10) . .
O7 V4 V3 112.21(8) . .
O5 V4 V3 38.18(7) . .
O10 V4 V3 124.51(8) 2 .
O8 V4 V3 40.40(7) . .
V1 V4 V3 77.29(3) . .
V2 V4 V3 130.98(4) . .
O19 V5 O3 113.13(13) . .
O19 V5 O4 108.37(13) . .
O3 V5 O4 81.32(11) . .
O19 V5 O6 109.47(13) . 2
O3 V5 O6 137.23(11) . 2
O4 V5 O6 82.14(11) . 2
O19 V5 O11 108.99(13) . 2
O3 V5 O11 78.57(11) . 2
O4 V5 O11 142.12(11) . 2
O6 V5 O11 91.29(10) 2 2
O19 V5 V6 110.49(10) . 2
O3 V5 V6 115.29(8) . 2
O4 V5 V6 40.25(7) . 2
O6 V5 V6 42.38(8) 2 2
O11 V5 V6 126.85(8) 2 2
O19 V5 V1 114.15(11) . .
O3 V5 V1 41.04(7) . .
O4 V5 V1 40.55(8) . .
O6 V5 V1 115.49(8) 2 .
O11 V5 V1 115.18(8) 2 .
V6 V5 V1 78.28(3) 2 .
O19 V5 V7 115.00(10) . .
O3 V5 V7 38.21(8) . .
O4 V5 V7 114.96(8) . .
O6 V5 V7 122.07(7) 2 .
O11 V5 V7 40.51(7) 2 .
V6 V5 V7 134.00(3) 2 .
V1 V5 V7 77.48(2) . .
O20 V6 O4 113.91(13) . 2
O20 V6 O9 107.73(13) . .
O4 V6 O9 138.21(11) 2 .
O20 V6 O9 105.40(13) . 2
O4 V6 O9 91.96(11) 2 2
O9 V6 O9 80.12(12) . 2
O20 V6 O6 112.04(13) . .
O4 V6 O6 81.60(11) 2 .
O9 V6 O6 79.86(11) . .
O9 V6 O6 141.37(11) 2 .
O20 V6 V5 116.13(10) . 2
O4 V6 V5 40.31(8) 2 2
O9 V6 V5 115.81(8) . 2
O9 V6 V5 125.61(8) 2 2
O6 V6 V5 41.78(7) . 2
O20 V6 V6 108.78(10) . 2
O4 V6 V6 122.95(8) 2 2
O9 V6 V6 40.20(8) . 2
O9 V6 V6 40.12(7) 2 2
O6 V6 V6 115.11(8) . 2
V5 V6 V6 134.732(18) 2 2
O20 V6 V3 115.50(11) . .
O4 V6 V3 113.92(8) 2 .
O9 V6 V3 39.42(8) . .
O9 V6 V3 113.46(8) 2 .
O6 V6 V3 40.45(7) . .
V5 V6 V3 79.08(3) 2 .
V6 V6 V3 76.97(4) 2 .
O22 V7 O12 108.81(13) . .
O22 V7 O3 109.32(13) . .
O12 V7 O3 91.50(11) . .
O22 V7 O11 108.31(13) . 2
O12 V7 O11 142.85(11) . 2
O3 V7 O11 77.74(11) . 2
O22 V7 O1 106.18(13) . .
O12 V7 O1 76.39(11) . .
O3 V7 O1 144.50(11) . .
O11 V7 O1 91.89(11) 2 .
O22 V7 V5 111.81(10) . .
O12 V7 V5 122.56(8) . .
O3 V7 V5 37.36(8) . .
O11 V7 V5 40.54(7) 2 .
O1 V7 V5 125.92(8) . .
O22 V7 V8 112.20(10) . .
O12 V7 V8 36.45(8) . .
O3 V7 V8 121.21(8) . .
O11 V7 V8 123.38(8) 2 .
O1 V7 V8 39.95(8) . .
V5 V7 V8 135.91(3) . .
O21 V8 O2 107.44(13) . 2
O21 V8 O12 116.79(13) . .
O2 V8 O12 135.77(11) 2 .
O21 V8 O2 104.27(13) . .
O2 V8 O2 88.86(12) 2 .
O12 V8 O2 81.01(11) . .
O21 V8 O1 109.64(13) . .
O2 V8 O1 88.78(11) 2 .
O12 V8 O1 76.64(11) . .
O2 V8 O1 145.09(11) . .
O21 V8 V8 105.46(11) . 2
O2 V8 V8 45.18(8) 2 2
O12 V8 V8 117.94(8) . 2
O2 V8 V8 44.55(8) . 2
O1 V8 V8 128.92(8) . 2
O21 V8 V2 113.22(11) . .
O2 V8 V2 121.00(8) 2 .
O12 V8 V2 39.95(8) . .
O2 V8 V2 41.43(8) . .
O1 V8 V2 114.12(8) . .
V8 V8 V2 83.12(4) 2 .
O21 V8 V7 119.92(11) . .
O2 V8 V7 117.61(8) 2 .
O12 V8 V7 36.73(8) . .
O2 V8 V7 113.80(8) . .
O1 V8 V7 39.92(7) . .
V8 V8 V7 134.365(17) 2 .
V2 V8 V7 75.34(3) . .
Sb2 O1 V7 141.31(14) . .
Sb2 O1 V8 117.07(13) . .
V7 O1 V8 100.13(12) . .
V8 O2 V8 90.27(11) 2 .
V8 O2 V2 152.06(14) 2 .
V8 O2 V2 98.11(12) . .
V5 O3 V1 98.85(11) . .
V5 O3 V7 104.43(12) . .
V1 O3 V7 147.88(14) . .
V6 O4 V5 99.44(12) 2 .
V6 O4 V1 147.78(14) 2 .
V5 O4 V1 99.42(11) . .
V3 O5 V4 103.55(11) . .
V3 O5 V1 146.57(15) . .
V4 O5 V1 97.84(11) . .
V3 O6 V5 147.71(13) . 2
V3 O6 V6 98.48(11) . .
V5 O6 V6 95.83(11) 2 .
V2 O7 V1 149.06(16) . .
V2 O7 V4 103.52(12) . .
V1 O7 V4 100.08(11) . .
Sb1 O8 V4 136.59(13) . .
Sb1 O8 V3 123.31(12) . .
V4 O8 V3 100.07(11) . .
V3 O9 V6 100.98(12) . .
V3 O9 V6 145.97(14) . 2
V6 O9 V6 99.68(12) . 2
Sb2 O10 V4 139.63(14) . 2
Sb2 O10 V2 121.92(13) . 2
V4 O10 V2 98.45(11) 2 2
Sb1 O11 V7 142.02(13) . 2
Sb1 O11 V5 118.93(12) . 2
V7 O11 V5 98.95(12) 2 2
V8 O12 V2 100.28(12) . .
V8 O12 V7 106.83(13) . .
V2 O12 V7 146.56(14) . .
Sb2 O15 Sb1 131.15(14) 2 .
C1 N1 C3 111.8(3) . .
C1 N1 C5 111.6(3) . .
C3 N1 C5 111.1(3) . .
C1 N1 Co1 107.1(2) . .
C3 N1 Co1 107.5(2) . .
C5 N1 Co1 107.6(2) . .
N1 C1 C2 110.1(3) . .
N2 C2 C1 109.3(3) . .
C2 N2 Co1 113.2(3) . .
N1 C3 C4 109.9(3) . .
N3 C4 C3 108.4(3) . .
C4 N3 Co1 110.4(3) . .
N1 C5 C6 110.2(3) . .
N4 C6 C5 108.2(4) . .
C6 N4 Co1 110.5(3) . .
C7 N5 Co1 118.2(2) . .
N5 C7 C8 113.5(3) . .
N6 C8 C7 112.4(3) . .
C9 N6 C11 111.7(3) . .
C9 N6 C8 112.1(3) . .
C11 N6 C8 110.7(3) . .
N6 C9 C10 111.0(3) . .
N7 C10 C9 110.1(4) . .
N6 C11 C12 108.0(3) . .
N8 C12 C11 111.2(3) . .

loop_
_geom_bond_atom_site_label_1
_geom_bond_atom_site_label_2
_geom_bond_distance
_geom_bond_site_symmetry_2
Sb1 O15 1.950(3) .
Sb1 O11 1.951(3) .
Sb1 O8 1.955(2) .
Sb2 O10 1.941(2) .
Sb2 O1 1.943(3) .
Sb2 O15 1.943(3) 2
Co1 N3 2.062(3) .
Co1 N2 2.084(3) .
Co1 N4 2.085(3) .
Co1 N5 2.087(3) .
Co1 N1 2.222(3) .
V1 O16 1.629(3) .
V1 O7 1.916(3) .
V1 O4 1.937(3) .
V1 O3 1.953(3) .
V1 O5 1.965(2) .
V1 V4 2.9370(11) .
V1 V5 2.9391(17) .
V2 O14 1.608(3) .
V2 O7 1.902(2) .
V2 O12 1.926(3) .
V2 O2 1.973(3) .
V2 O10 2.000(3) 2
V2 V8 2.9516(16) .
V2 V4 2.9983(10) .
V3 O18 1.622(3) .
V3 O5 1.928(2) .
V3 O9 1.928(3) .
V3 O6 1.956(2) .
V3 O8 1.996(2) .
V3 V6 2.9811(15) .
V3 V4 3.0316(9) .
V4 O17 1.616(3) .
V4 O7 1.916(3) .
V4 O5 1.932(2) .
V4 O10 1.959(3) 2
V4 O8 1.960(2) .
V5 O19 1.637(3) .
V5 O3 1.916(3) .
V5 O4 1.916(3) .
V5 O6 1.957(2) 2
V5 O11 2.012(3) 2
V5 V6 2.9220(9) 2
V5 V7 3.0580(10) .
V6 O20 1.642(3) .
V6 O4 1.914(2) 2
V6 O9 1.936(3) .
V6 O9 1.939(3) 2
V6 O6 1.980(3) .
V6 V5 2.9220(9) 2
V6 V6 2.9609(13) 2
V7 O22 1.602(3) .
V7 O12 1.932(3) .
V7 O3 1.953(3) .
V7 O11 2.011(3) 2
V7 O1 2.015(3) .
V7 V8 3.0919(9) .
V8 O21 1.631(3) .
V8 O2 1.913(3) 2
V8 O12 1.919(3) .
V8 O2 1.935(3) .
V8 O1 2.017(3) .
V8 V8 2.7274(13) 2
O2 V8 1.913(3) 2
O4 V6 1.914(2) 2
O6 V5 1.957(2) 2
O9 V6 1.939(3) 2
O10 V4 1.959(3) 2
O10 V2 2.000(3) 2
O11 V7 2.011(3) 2
O11 V5 2.012(3) 2
O15 Sb2 1.943(3) 2
N1 C1 1.470(5) .
N1 C3 1.474(5) .
N1 C5 1.480(5) .
C1 C2 1.505(7) .
C2 N2 1.476(6) .
C3 C4 1.511(6) .
C4 N3 1.466(6) .
C5 C6 1.495(6) .
C6 N4 1.479(5) .
N5 C7 1.477(5) .
C7 C8 1.511(6) .
C8 N6 1.474(5) .
N6 C9 1.463(5) .
N6 C11 1.464(5) .
C9 C10 1.517(6) .
C10 N7 1.476(6) .
C11 C12 1.523(5) .
C12 N8 1.483(5) .
